data_7105792
loop_
_publ_author_name
'Mason Stewart'
'Curtis Moore'
'Treffly Ditri'
'Liezel Labios'
'Arnold Rheingold'
'Joshua Figueroa'

_publ_section_title
;
 Electrophilic functionalization of well-behaved manganese monoanions
 supported by m-terphenyl isocyanides
;
_journal_name_full Chem.Commun.
_journal_page_first 406
_journal_paper_doi 10.1039/c0cc02742a
_journal_volume 47
_journal_year 2011
_chemical_formula_sum 'C105 H139 K Mn N3 O16'
_chemical_formula_weight 1793.23
_chemical_name_common '[K(DME)(18-c-6)][Mn(CO)2(CNArMes2)3]'
_chemical_name_systematic
;
?
;
_space_group_IT_number 2
_symmetry_cell_setting triclinic
_symmetry_space_group_name_Hall '-P 1'
_symmetry_space_group_name_H-M 'P -1'
_atom_sites_solution_hydrogens geom
_atom_sites_solution_primary direct
_atom_sites_solution_secondary difmap
_audit_creation_method SHELXL-97
_cell_angle_alpha 96.168(5)
_cell_angle_beta 96.275(5)
_cell_angle_gamma 98.166(5)
_cell_formula_units_Z 2
_cell_length_a 12.881(5)
_cell_length_b 15.819(5)
_cell_length_c 24.700(5)
_cell_measurement_reflns_used 9942
_cell_measurement_temperature 100(2)
_cell_measurement_theta_max 25.33
_cell_measurement_theta_min 2.25
_cell_volume 4913(3)
_computing_cell_refinement 'Bruker SAINT'
_computing_data_collection 'Bruker APEX2'
_computing_data_reduction 'Bruker SAINT'
_computing_molecular_graphics 'Bruker SHELXTL'
_computing_publication_material 'Bruker SHELXTL'
_computing_structure_refinement 'SHELXL-97 (Sheldrick, 2008)'
_computing_structure_solution 'SHELXS-97 (Sheldrick, 2008)'
_diffrn_ambient_temperature 100(2)
_diffrn_measured_fraction_theta_full 0.997
_diffrn_measured_fraction_theta_max 0.996
_diffrn_measurement_device_type 'Bruker APEX CCD'
_diffrn_measurement_method '\f and \w scans'
_diffrn_radiation_monochromator graphite
_diffrn_radiation_source 'fine-focus sealed tube'
_diffrn_radiation_type MoK\a
_diffrn_radiation_wavelength 0.71073
_diffrn_reflns_av_R_equivalents 0.0318
_diffrn_reflns_av_sigmaI/netI 0.0380
_diffrn_reflns_limit_h_max 15
_diffrn_reflns_limit_h_min -15
_diffrn_reflns_limit_k_max 19
_diffrn_reflns_limit_k_min -19
_diffrn_reflns_limit_l_max 29
_diffrn_reflns_limit_l_min -29
_diffrn_reflns_number 61207
_diffrn_reflns_theta_full 25.00
_diffrn_reflns_theta_max 25.34
_diffrn_reflns_theta_min 0.84
_exptl_absorpt_coefficient_mu 0.242
_exptl_absorpt_correction_T_max 0.9786
_exptl_absorpt_correction_T_min 0.9510
_exptl_absorpt_correction_type multi-scan
_exptl_absorpt_process_details SADABS
_exptl_crystal_colour Red
_exptl_crystal_density_diffrn 1.212
_exptl_crystal_density_meas ?
_exptl_crystal_density_method .
_exptl_crystal_description Block
_exptl_crystal_F_000 1924
_exptl_crystal_size_max 0.21
_exptl_crystal_size_mid 0.13
_exptl_crystal_size_min 0.09
_refine_diff_density_max 0.725
_refine_diff_density_min -0.341
_refine_diff_density_rms 0.049
_refine_ls_extinction_method none
_refine_ls_goodness_of_fit_ref 1.050
_refine_ls_hydrogen_treatment constr
_refine_ls_matrix_type full
_refine_ls_number_parameters 1204
_refine_ls_number_reflns 17902
_refine_ls_number_restraints 0
_refine_ls_restrained_S_all 1.050
_refine_ls_R_factor_all 0.0595
_refine_ls_R_factor_gt 0.0436
_refine_ls_shift/su_max 0.001
_refine_ls_shift/su_mean 0.000
_refine_ls_structure_factor_coef Fsqd
_refine_ls_weighting_details 'calc w=1/[\s^2^(Fo^2^)+(0.0365P)^2^+3.8105P] where P=(Fo^2^+2Fc^2^)/3'
_refine_ls_weighting_scheme calc
_refine_ls_wR_factor_gt 0.0976
_refine_ls_wR_factor_ref 0.1066
_reflns_number_gt 14377
_reflns_number_total 17902
_reflns_threshold_expression >2sigma(I)
_cod_data_source_file C0CC02742A.TXT
_cod_data_source_block JFig293
_cod_depositor_comments
;
The following automatic conversions were performed:
'_symmetry_cell_setting' value 'Triclinic' changed to 'triclinic'
according to '/home/saulius/struct/CIF-dictionaries/cif_core.dic'
dictionary named 'cif_core.dic' version 2.4.1 from 2010-06-29.

Automatic conversion script
Id: cif_fix_enum 1527 2010-12-29 10:47:43Z saulius 
;
_cod_original_sg_symbol_H-M P-1
_cod_database_code 7105792

loop_
_symmetry_equiv_pos_as_xyz
'x, y, z'
'-x, -y, -z'

loop_
_atom_site_label
_atom_site_type_symbol
_atom_site_fract_x
_atom_site_fract_y
_atom_site_fract_z
_atom_site_U_iso_or_equiv
_atom_site_adp_type
_atom_site_occupancy
_atom_site_symmetry_multiplicity
_atom_site_calc_flag
_atom_site_refinement_flags
_atom_site_disorder_assembly
_atom_site_disorder_group
Mn1 Mn 0.68652(2) 0.731372(18) 0.237752(12) 0.01577(8) Uani 1 1 d . . .
C1 C 0.64661(16) 0.79003(12) 0.18044(8) 0.0175(4) Uani 1 1 d . . .
C2 C 0.82475(16) 0.73394(11) 0.26610(8) 0.0171(4) Uani 1 1 d . . .
C3 C 0.60650(16) 0.65991(12) 0.27704(8) 0.0184(4) Uani 1 1 d . . .
C4 C 0.66984(16) 0.82187(13) 0.28677(8) 0.0190(4) Uani 1 1 d . . .
C5 C 0.69242(16) 0.64099(13) 0.18593(9) 0.0203(5) Uani 1 1 d . . .
C7 C 0.55707(16) 0.85463(12) 0.10193(8) 0.0185(4) Uani 1 1 d . . .
C8 C 0.49762(16) 0.91985(12) 0.11681(8) 0.0190(4) Uani 1 1 d . . .
C9 C 0.43236(18) 0.94807(13) 0.07572(9) 0.0251(5) Uani 1 1 d . . .
H9 H 0.3915 0.9915 0.0855 0.030 Uiso 1 1 calc R . .
C10 C 0.42584(19) 0.91426(14) 0.02109(9) 0.0297(5) Uani 1 1 d . . .
H10 H 0.3808 0.9340 -0.0063 0.036 Uiso 1 1 calc R . .
C11 C 0.48580(19) 0.85142(13) 0.00714(9) 0.0271(5) Uani 1 1 d . . .
H11 H 0.4818 0.8285 -0.0303 0.033 Uiso 1 1 calc R . .
C12 C 0.55203(17) 0.82057(12) 0.04636(8) 0.0205(4) Uani 1 1 d . . .
C13 C 0.45479(16) 0.91225(13) 0.21320(9) 0.0211(4) Uani 1 1 d . . .
C14 C 0.46221(17) 0.94927(14) 0.26714(9) 0.0255(5) Uani 1 1 d . . .
H14 H 0.4283 0.9176 0.2926 0.031 Uiso 1 1 calc R . .
C15 C 0.51751(18) 1.03109(14) 0.28522(9) 0.0268(5) Uani 1 1 d . . .
C16 C 0.56072(17) 1.07782(13) 0.24654(9) 0.0245(5) Uani 1 1 d . . .
H16 H 0.5955 1.1351 0.2578 0.029 Uiso 1 1 calc R . .
C17 C 0.55485(16) 1.04367(13) 0.19176(9) 0.0208(4) Uani 1 1 d . . .
C18 C 0.50336(16) 0.95889(12) 0.17495(8) 0.0187(4) Uani 1 1 d . . .
C19 C 0.61464(17) 0.75278(13) 0.02761(8) 0.0213(5) Uani 1 1 d . . .
C20 C 0.69598(18) 0.77230(14) -0.00447(9) 0.0261(5) Uani 1 1 d . . .
C21 C 0.74793(19) 0.70722(15) -0.02516(9) 0.0304(5) Uani 1 1 d . . .
H21 H 0.8029 0.7209 -0.0469 0.037 Uiso 1 1 calc R . .
C22 C 0.72182(19) 0.62245(15) -0.01497(9) 0.0314(6) Uani 1 1 d . . .
C23 C 0.64202(19) 0.60444(14) 0.01712(9) 0.0290(5) Uani 1 1 d . . .
H23 H 0.6238 0.5470 0.0247 0.035 Uiso 1 1 calc R . .
C24 C 0.58732(18) 0.66752(13) 0.03875(9) 0.0238(5) Uani 1 1 d . . .
C25 C 0.7285(2) 0.86316(15) -0.01790(10) 0.0378(6) Uani 1 1 d . . .
H25A H 0.7270 0.9046 0.0144 0.057 Uiso 1 1 calc R . .
H25B H 0.6793 0.8746 -0.0484 0.057 Uiso 1 1 calc R . .
H25C H 0.8002 0.8689 -0.0283 0.057 Uiso 1 1 calc R . .
C26 C 0.7798(2) 0.55327(17) -0.03828(11) 0.0445(7) Uani 1 1 d . . .
H26A H 0.7835 0.5574 -0.0773 0.067 Uiso 1 1 calc R . .
H26B H 0.7420 0.4966 -0.0339 0.067 Uiso 1 1 calc R . .
H26C H 0.8515 0.5609 -0.0187 0.067 Uiso 1 1 calc R . .
C27 C 0.49823(18) 0.64311(13) 0.07134(9) 0.0277(5) Uani 1 1 d . . .
H27A H 0.4397 0.6739 0.0610 0.042 Uiso 1 1 calc R . .
H27B H 0.5230 0.6585 0.1106 0.042 Uiso 1 1 calc R . .
H27C H 0.4739 0.5809 0.0637 0.042 Uiso 1 1 calc R . .
C28 C 0.39446(18) 0.82244(13) 0.19618(9) 0.0262(5) Uani 1 1 d . . .
H28A H 0.3537 0.8198 0.1600 0.039 Uiso 1 1 calc R . .
H28B H 0.3463 0.8081 0.2231 0.039 Uiso 1 1 calc R . .
H28C H 0.4443 0.7812 0.1944 0.039 Uiso 1 1 calc R . .
C29 C 0.5347(2) 1.06573(18) 0.34527(10) 0.0424(7) Uani 1 1 d . . .
H29A H 0.5596 1.1279 0.3495 0.064 Uiso 1 1 calc R . .
H29B H 0.5878 1.0372 0.3645 0.064 Uiso 1 1 calc R . .
H29C H 0.4680 1.0547 0.3608 0.064 Uiso 1 1 calc R . .
C30 C 0.60512(19) 1.09768(14) 0.15203(10) 0.0296(5) Uani 1 1 d . . .
H30A H 0.6492 1.1493 0.1724 0.044 Uiso 1 1 calc R . .
H30B H 0.5498 1.1146 0.1268 0.044 Uiso 1 1 calc R . .
H30C H 0.6491 1.0642 0.1310 0.044 Uiso 1 1 calc R . .
C31 C 0.98898(16) 0.70288(12) 0.32036(8) 0.0185(4) Uani 1 1 d . . .
C32 C 1.03482(16) 0.63223(12) 0.30038(8) 0.0189(4) Uani 1 1 d . . .
C33 C 1.11172(17) 0.60346(13) 0.33496(9) 0.0236(5) Uani 1 1 d . . .
H33 H 1.1438 0.5562 0.3216 0.028 Uiso 1 1 calc R . .
C34 C 1.14220(18) 0.64248(14) 0.38843(9) 0.0276(5) Uani 1 1 d . . .
H34 H 1.1937 0.6215 0.4117 0.033 Uiso 1 1 calc R . .
C35 C 1.09697(17) 0.71222(13) 0.40751(9) 0.0257(5) Uani 1 1 d . . .
H35 H 1.1174 0.7384 0.4443 0.031 Uiso 1 1 calc R . .
C36 C 1.02226(16) 0.74513(12) 0.37418(9) 0.0206(4) Uani 1 1 d . . .
C37 C 1.00479(16) 0.58832(12) 0.24276(8) 0.0186(4) Uani 1 1 d . . .
C38 C 0.90972(16) 0.53003(12) 0.22840(9) 0.0191(4) Uani 1 1 d . . .
C39 C 0.88759(17) 0.48711(13) 0.17514(9) 0.0227(5) Uani 1 1 d . . .
H39 H 0.8234 0.4481 0.1652 0.027 Uiso 1 1 calc R . .
C40 C 0.95634(18) 0.49954(13) 0.13630(9) 0.0246(5) Uani 1 1 d . . .
C41 C 1.04917(18) 0.55806(13) 0.15127(9) 0.0237(5) Uani 1 1 d . . .
H41 H 1.0970 0.5672 0.1250 0.028 Uiso 1 1 calc R . .
C42 C 1.07362(17) 0.60339(12) 0.20352(9) 0.0212(5) Uani 1 1 d . . .
C43 C 0.98133(17) 0.82424(13) 0.39512(8) 0.0213(5) Uani 1 1 d . . .
C44 C 1.05117(18) 0.90321(13) 0.40580(9) 0.0246(5) Uani 1 1 d . . .
C45 C 1.01215(19) 0.97699(14) 0.42518(9) 0.0285(5) Uani 1 1 d . . .
H45 H 1.0594 1.0299 0.4333 0.034 Uiso 1 1 calc R . .
C46 C 0.9070(2) 0.97617(14) 0.43299(9) 0.0289(5) Uani 1 1 d . . .
C47 C 0.84043(19) 0.89719(15) 0.42371(9) 0.0286(5) Uani 1 1 d . . .
H47 H 0.7687 0.8951 0.4300 0.034 Uiso 1 1 calc R . .
C48 C 0.87592(18) 0.82124(13) 0.40553(8) 0.0234(5) Uani 1 1 d . . .
C49 C 0.83220(17) 0.51409(13) 0.26903(9) 0.0229(5) Uani 1 1 d . . .
H49A H 0.8706 0.5083 0.3046 0.034 Uiso 1 1 calc R . .
H49B H 0.7828 0.4610 0.2558 0.034 Uiso 1 1 calc R . .
H49C H 0.7928 0.5625 0.2731 0.034 Uiso 1 1 calc R . .
C50 C 0.9316(2) 0.45145(17) 0.07892(10) 0.0391(6) Uani 1 1 d . . .
H50A H 0.9599 0.4882 0.0527 0.059 Uiso 1 1 calc R . .
H50B H 0.8549 0.4361 0.0695 0.059 Uiso 1 1 calc R . .
H50C H 0.9641 0.3990 0.0774 0.059 Uiso 1 1 calc R . .
C51 C 1.17082(18) 0.67118(14) 0.21642(10) 0.0285(5) Uani 1 1 d . . .
H51A H 1.2190 0.6553 0.2458 0.043 Uiso 1 1 calc R . .
H51B H 1.1501 0.7268 0.2283 0.043 Uiso 1 1 calc R . .
H51C H 1.2064 0.6755 0.1835 0.043 Uiso 1 1 calc R . .
C52 C 1.16576(18) 0.90926(14) 0.39681(10) 0.0312(5) Uani 1 1 d . . .
H52A H 1.1716 0.8727 0.3630 0.047 Uiso 1 1 calc R . .
H52B H 1.2059 0.8899 0.4279 0.047 Uiso 1 1 calc R . .
H52C H 1.1943 0.9691 0.3937 0.047 Uiso 1 1 calc R . .
C53 C 0.8656(2) 1.05839(16) 0.44914(11) 0.0404(6) Uani 1 1 d . . .
H53A H 0.8006 1.0453 0.4659 0.061 Uiso 1 1 calc R . .
H53B H 0.8504 1.0868 0.4164 0.061 Uiso 1 1 calc R . .
H53C H 0.9188 1.0966 0.4755 0.061 Uiso 1 1 calc R . .
C54 C 0.80023(18) 0.73768(14) 0.39811(9) 0.0273(5) Uani 1 1 d . . .
H54A H 0.8400 0.6900 0.4026 0.041 Uiso 1 1 calc R . .
H54B H 0.7605 0.7290 0.3613 0.041 Uiso 1 1 calc R . .
H54C H 0.7510 0.7398 0.4256 0.041 Uiso 1 1 calc R . .
C55 C 0.48802(16) 0.56132(12) 0.32767(8) 0.0187(4) Uani 1 1 d . . .
C56 C 0.45482(16) 0.58709(13) 0.37846(8) 0.0200(4) Uani 1 1 d . . .
C57 C 0.38109(17) 0.53021(13) 0.39906(9) 0.0234(5) Uani 1 1 d . . .
H57 H 0.3589 0.5467 0.4335 0.028 Uiso 1 1 calc R . .
C58 C 0.33895(18) 0.44995(14) 0.37069(9) 0.0265(5) Uani 1 1 d . . .
H58 H 0.2874 0.4126 0.3851 0.032 Uiso 1 1 calc R . .
C59 C 0.37306(17) 0.42528(13) 0.32115(9) 0.0247(5) Uani 1 1 d . . .
H59 H 0.3447 0.3702 0.3018 0.030 Uiso 1 1 calc R . .
C60 C 0.44777(16) 0.47883(13) 0.29878(8) 0.0206(4) Uani 1 1 d . . .
C61 C 0.48572(16) 0.44803(12) 0.24629(8) 0.0199(4) Uani 1 1 d . . .
C62 C 0.55300(16) 0.38569(12) 0.24605(9) 0.0222(5) Uani 1 1 d . . .
C63 C 0.58710(17) 0.35614(13) 0.19683(9) 0.0242(5) Uani 1 1 d . . .
H63 H 0.6338 0.3147 0.1970 0.029 Uiso 1 1 calc R . .
C64 C 0.55492(17) 0.38535(13) 0.14756(9) 0.0242(5) Uani 1 1 d . . .
C65 C 0.48635(17) 0.44563(13) 0.14863(9) 0.0233(5) Uani 1 1 d . . .
H65 H 0.4617 0.4649 0.1151 0.028 Uiso 1 1 calc R . .
C66 C 0.45248(16) 0.47882(12) 0.19687(9) 0.0209(5) Uani 1 1 d . . .
C67 C 0.49697(16) 0.67301(13) 0.41093(8) 0.0204(4) Uani 1 1 d . . .
C68 C 0.46701(17) 0.74857(13) 0.39323(9) 0.0241(5) Uani 1 1 d . . .
C69 C 0.50331(19) 0.82703(14) 0.42539(10) 0.0300(5) Uani 1 1 d . . .
H69 H 0.4837 0.8781 0.4130 0.036 Uiso 1 1 calc R . .
C70 C 0.56740(19) 0.83292(14) 0.47501(10) 0.0307(5) Uani 1 1 d . . .
C71 C 0.59618(18) 0.75801(15) 0.49209(9) 0.0286(5) Uani 1 1 d . . .
H71 H 0.6399 0.7611 0.5260 0.034 Uiso 1 1 calc R . .
C72 C 0.56271(17) 0.67823(14) 0.46080(9) 0.0238(5) Uani 1 1 d . . .
C73 C 0.59094(19) 0.35164(15) 0.29813(10) 0.0319(5) Uani 1 1 d . . .
H73A H 0.6151 0.3998 0.3273 0.048 Uiso 1 1 calc R . .
H73B H 0.6496 0.3200 0.2918 0.048 Uiso 1 1 calc R . .
H73C H 0.5328 0.3129 0.3092 0.048 Uiso 1 1 calc R . .
C74 C 0.5958(2) 0.35595(16) 0.09519(9) 0.0339(6) Uani 1 1 d . . .
H74A H 0.5370 0.3419 0.0654 0.051 Uiso 1 1 calc R . .
H74B H 0.6291 0.3047 0.0998 0.051 Uiso 1 1 calc R . .
H74C H 0.6481 0.4020 0.0862 0.051 Uiso 1 1 calc R . .
C75 C 0.38253(18) 0.54720(13) 0.19594(9) 0.0246(5) Uani 1 1 d . . .
H75A H 0.3306 0.5374 0.2217 0.037 Uiso 1 1 calc R . .
H75B H 0.3457 0.5448 0.1588 0.037 Uiso 1 1 calc R . .
H75C H 0.4257 0.6039 0.2067 0.037 Uiso 1 1 calc R . .
C76 C 0.39547(19) 0.74542(15) 0.34018(10) 0.0312(5) Uani 1 1 d . . .
H76A H 0.3445 0.6920 0.3343 0.047 Uiso 1 1 calc R . .
H76B H 0.4380 0.7473 0.3096 0.047 Uiso 1 1 calc R . .
H76C H 0.3574 0.7949 0.3421 0.047 Uiso 1 1 calc R . .
C77 C 0.6044(2) 0.91864(16) 0.51027(11) 0.0459(7) Uani 1 1 d . . .
H77A H 0.6676 0.9147 0.5352 0.069 Uiso 1 1 calc R . .
H77B H 0.5483 0.9332 0.5317 0.069 Uiso 1 1 calc R . .
H77C H 0.6212 0.9634 0.4867 0.069 Uiso 1 1 calc R . .
C78 C 0.5995(2) 0.59943(15) 0.48140(10) 0.0331(6) Uani 1 1 d . . .
H78A H 0.6071 0.5582 0.4501 0.050 Uiso 1 1 calc R . .
H78B H 0.5474 0.5728 0.5031 0.050 Uiso 1 1 calc R . .
H78C H 0.6678 0.6163 0.5044 0.050 Uiso 1 1 calc R . .
C79 C 0.10588(18) 0.37920(13) 0.23615(10) 0.0279(5) Uani 1 1 d . . .
H79A H 0.0540 0.3787 0.2034 0.033 Uiso 1 1 calc R . .
H79B H 0.1521 0.4359 0.2426 0.033 Uiso 1 1 calc R . .
C80 C 0.04930(18) 0.36587(13) 0.28471(9) 0.0261(5) Uani 1 1 d . . .
H80A H 0.1005 0.3616 0.3169 0.031 Uiso 1 1 calc R . .
H80B H 0.0121 0.4152 0.2937 0.031 Uiso 1 1 calc R . .
C81 C -0.09242(18) 0.27737(14) 0.31352(10) 0.0283(5) Uani 1 1 d . . .
H81A H -0.1341 0.3253 0.3167 0.034 Uiso 1 1 calc R . .
H81B H -0.0496 0.2774 0.3494 0.034 Uiso 1 1 calc R . .
C82 C -0.16481(18) 0.19367(14) 0.29826(10) 0.0287(5) Uani 1 1 d . . .
H82A H -0.2163 0.1869 0.3250 0.034 Uiso 1 1 calc R . .
H82B H -0.2045 0.1925 0.2615 0.034 Uiso 1 1 calc R . .
C83 C -0.16849(18) 0.04316(14) 0.28080(10) 0.0291(5) Uani 1 1 d . . .
H83A H -0.2023 0.0409 0.2426 0.035 Uiso 1 1 calc R . .
H83B H -0.2249 0.0340 0.3047 0.035 Uiso 1 1 calc R . .
C84 C -0.10019(18) -0.02552(14) 0.28429(10) 0.0286(5) Uani 1 1 d . . .
H84A H -0.0647 -0.0222 0.3223 0.034 Uiso 1 1 calc R . .
H84B H -0.1440 -0.0830 0.2744 0.034 Uiso 1 1 calc R . .
C85 C 0.0482(2) -0.07392(15) 0.24997(11) 0.0371(6) Uani 1 1 d . . .
H85A H 0.0084 -0.1327 0.2482 0.045 Uiso 1 1 calc R . .
H85B H 0.0959 -0.0610 0.2851 0.045 Uiso 1 1 calc R . .
C86 C 0.1114(2) -0.06896(14) 0.20294(11) 0.0368(6) Uani 1 1 d . . .
H86A H 0.1583 -0.1135 0.2029 0.044 Uiso 1 1 calc R . .
H86B H 0.0636 -0.0796 0.1679 0.044 Uiso 1 1 calc R . .
C87 C 0.23439(18) 0.02180(14) 0.16393(10) 0.0283(5) Uani 1 1 d . . .
H87A H 0.1873 0.0150 0.1288 0.034 Uiso 1 1 calc R . .
H87B H 0.2797 -0.0238 0.1623 0.034 Uiso 1 1 calc R . .
C88 C 0.30156(17) 0.10843(14) 0.17281(10) 0.0269(5) Uani 1 1 d . . .
H88A H 0.3442 0.1173 0.2094 0.032 Uiso 1 1 calc R . .
H88B H 0.3504 0.1127 0.1446 0.032 Uiso 1 1 calc R . .
C89 C 0.29295(18) 0.25712(13) 0.17467(10) 0.0281(5) Uani 1 1 d . . .
H89A H 0.3316 0.2642 0.1425 0.034 Uiso 1 1 calc R . .
H89B H 0.3451 0.2671 0.2081 0.034 Uiso 1 1 calc R . .
C90 C 0.21736(18) 0.31999(13) 0.17831(9) 0.0277(5) Uani 1 1 d . . .
H90A H 0.2555 0.3792 0.1794 0.033 Uiso 1 1 calc R . .
H90B H 0.1632 0.3081 0.1457 0.033 Uiso 1 1 calc R . .
C91 C 1.1146(2) 0.26354(17) 0.87591(11) 0.0396(6) Uani 1 1 d . . .
H91A H 1.1391 0.2312 0.8450 0.059 Uiso 0.727(9) 1 calc PR A 1
H91B H 1.1691 0.2722 0.9078 0.059 Uiso 0.727(9) 1 calc PR A 1
H91C H 1.1008 0.3195 0.8659 0.059 Uiso 0.727(9) 1 calc PR A 1
H91D H 1.1363 0.2289 0.8461 0.059 Uiso 0.273(9) 1 d PR A 2
H91E H 1.1755 0.2889 0.9014 0.059 Uiso 0.273(9) 1 d PR A 2
H91F H 1.0804 0.3082 0.8619 0.059 Uiso 0.273(9) 1 d PR A 2
C92 C 0.9797(2) 0.25774(17) 0.93297(11) 0.0428(7) Uani 1 1 d . . .
H92A H 0.9584 0.3129 0.9241 0.051 Uiso 1 1 calc R A 1
H92B H 1.0323 0.2695 0.9663 0.051 Uiso 1 1 calc R A 1
C94 C 0.7547(2) 0.2825(2) 0.96887(12) 0.0505(7) Uani 1 1 d . . .
H94A H 0.7755 0.3079 0.9364 0.076 Uiso 0.727(9) 1 calc PR A 1
H94B H 0.7542 0.3284 0.9988 0.076 Uiso 0.727(9) 1 calc PR A 1
H94C H 0.6839 0.2485 0.9599 0.076 Uiso 0.727(9) 1 calc PR A 1
H94D H 0.7310 0.2596 0.9313 0.076 Uiso 0.273(9) 1 d PR A 2
H94E H 0.7318 0.3372 0.9766 0.076 Uiso 0.273(9) 1 d PR A 2
H94F H 0.7256 0.2435 0.9925 0.076 Uiso 0.273(9) 1 d PR A 2
C95 C 0.3053(2) 0.17039(19) 0.32165(12) 0.0507(7) Uani 1 1 d . . .
H95A H 0.3825 0.1857 0.3275 0.076 Uiso 1 1 calc R . .
H95B H 0.2760 0.2016 0.2929 0.076 Uiso 1 1 calc R . .
H95C H 0.2861 0.1083 0.3104 0.076 Uiso 1 1 calc R . .
C96 C 0.1530(2) 0.17832(16) 0.36335(11) 0.0382(6) Uani 1 1 d . . .
H96A H 0.1272 0.1159 0.3539 0.046 Uiso 1 1 calc R . .
H96B H 0.1269 0.2082 0.3326 0.046 Uiso 1 1 calc R . .
C97 C 0.1126(2) 0.21083(15) 0.41446(10) 0.0375(6) Uani 1 1 d . . .
H97A H 0.0359 0.1896 0.4121 0.045 Uiso 1 1 calc R . .
H97B H 0.1492 0.1894 0.4464 0.045 Uiso 1 1 calc R . .
C98 C 0.0831(3) 0.3362(2) 0.46600(11) 0.0576(9) Uani 1 1 d . . .
H98A H 0.1030 0.3989 0.4717 0.086 Uiso 1 1 calc R . .
H98B H 0.1075 0.3123 0.4993 0.086 Uiso 1 1 calc R . .
H98C H 0.0061 0.3214 0.4580 0.086 Uiso 1 1 calc R . .
C99 C -0.1360(2) 0.24345(17) 0.12893(12) 0.0414(6) Uani 1 1 d . . .
H99A H -0.1366 0.2913 0.1575 0.062 Uiso 1 1 calc R . .
H99B H -0.1861 0.1936 0.1349 0.062 Uiso 1 1 calc R . .
H99C H -0.1565 0.2608 0.0929 0.062 Uiso 1 1 calc R . .
C100 C -0.0175(2) 0.16352(17) 0.08517(11) 0.0409(6) Uani 1 1 d . . .
H10A H 0.0564 0.1523 0.0897 0.049 Uiso 1 1 calc R . .
H10B H -0.0280 0.1918 0.0516 0.049 Uiso 1 1 calc R . .
C101 C -0.0906(2) 0.07879(16) 0.07735(10) 0.0399(6) Uani 1 1 d . . .
H10C H -0.1642 0.0878 0.0669 0.048 Uiso 1 1 calc R . .
H10D H -0.0705 0.0395 0.0477 0.048 Uiso 1 1 calc R . .
C102 C -0.1518(2) -0.03809(15) 0.12343(11) 0.0411(7) Uani 1 1 d . . .
H10E H -0.1473 -0.0593 0.1593 0.062 Uiso 1 1 calc R . .
H10F H -0.1306 -0.0801 0.0963 0.062 Uiso 1 1 calc R . .
H10G H -0.2247 -0.0300 0.1122 0.062 Uiso 1 1 calc R . .
C103 C 0.9497(2) 0.50810(17) 0.42765(11) 0.0428(7) Uani 1 1 d . . .
H10H H 1.0159 0.5259 0.4524 0.064 Uiso 1 1 calc R B 1
H10I H 0.9217 0.5592 0.4171 0.064 Uiso 1 1 calc R B 1
H10J H 0.9632 0.4730 0.3947 0.064 Uiso 1 1 calc R B 1
C104 C 0.7788(2) 0.43291(18) 0.42118(11) 0.0424(6) Uani 1 1 d . . .
H10K H 0.7919 0.4053 0.3852 0.051 Uiso 1 1 calc R C 1
H10L H 0.7450 0.4840 0.4148 0.051 Uiso 1 1 calc R C 1
C105 C 0.7059(2) 0.37134(17) 0.44633(11) 0.0397(6) Uani 1 1 d . F .
H10M H 0.7028 0.3944 0.4849 0.048 Uiso 1 1 calc R D 1
H10N H 0.6339 0.3644 0.4262 0.048 Uiso 1 1 calc R D 1
C106 C 0.6746(2) 0.23282(19) 0.47189(14) 0.0525(8) Uani 1 1 d . . .
H10O H 0.7000 0.1772 0.4700 0.079 Uiso 1 1 calc R E 1
H10P H 0.6017 0.2249 0.4538 0.079 Uiso 1 1 calc R E 1
H10Q H 0.6771 0.2565 0.5104 0.079 Uiso 1 1 calc R E 1
C93A C 0.8798(3) 0.1928(3) 0.94269(16) 0.0301(9) Uani 0.727(9) 1 d P A 1
H93A H 0.8295 0.1797 0.9085 0.036 Uiso 0.727(9) 1 calc PR A 1
H93B H 0.9025 0.1382 0.9518 0.036 Uiso 0.727(9) 1 calc PR A 1
C93B C 0.8860(9) 0.2415(12) 0.9354(5) 0.048(4) Uani 0.273(9) 1 d P A 2
H93C H 0.8681 0.1802 0.9406 0.057 Uiso 0.273(9) 1 calc PR A 2
H93D H 0.8469 0.2500 0.9001 0.057 Uiso 0.273(9) 1 calc PR A 2
K1 K 0.04473(4) 0.14446(3) 0.21896(2) 0.02393(11) Uani 1 1 d . . .
N1 N 0.62511(14) 0.82705(10) 0.14150(7) 0.0191(4) Uani 1 1 d . . .
N2 N 0.91397(13) 0.73377(10) 0.28586(7) 0.0177(4) Uani 1 1 d . . .
N3 N 0.56218(14) 0.61518(10) 0.30609(7) 0.0208(4) Uani 1 1 d . . .
O1 O 0.65932(12) 0.87844(9) 0.31855(6) 0.0266(3) Uani 1 1 d . . .
O2 O 0.69592(12) 0.58506(9) 0.15229(6) 0.0273(4) Uani 1 1 d . . .
O3 O 0.23417(11) 0.17218(9) 0.16928(6) 0.0250(3) Uani 1 1 d . . .
O4 O 0.16787(12) 0.31273(9) 0.22687(6) 0.0240(3) Uani 1 1 d . . .
O5 O -0.02514(12) 0.28827(9) 0.27203(6) 0.0253(3) Uani 1 1 d . . .
O6 O -0.10451(12) 0.12530(9) 0.29791(6) 0.0262(3) Uani 1 1 d . . .
O7 O -0.02307(12) -0.01342(9) 0.24731(6) 0.0263(3) Uani 1 1 d . . .
O8 O 0.17317(12) 0.01427(9) 0.20806(6) 0.0273(3) Uani 1 1 d . . .
O11 O 0.26370(15) 0.19304(12) 0.37131(8) 0.0465(5) Uani 1 1 d . . .
O12 O 0.13049(15) 0.30150(10) 0.42137(7) 0.0401(4) Uani 1 1 d . . .
O15 O -0.03245(13) 0.22112(10) 0.13109(7) 0.0360(4) Uani 1 1 d . . .
O16 O -0.08299(14) 0.04231(10) 0.12706(7) 0.0384(4) Uani 1 1 d . . .
O9A O 0.87497(16) 0.45900(14) 0.45476(9) 0.0379(7) Uani 0.898(5) 1 d P F 1
O10A O 0.74064(17) 0.29108(14) 0.44475(13) 0.0461(8) Uani 0.898(5) 1 d P F 1
O13A O 1.0227(8) 0.2179(6) 0.8887(3) 0.0420(16) Uani 0.727(9) 1 d P A 1
O14A O 0.8289(2) 0.2277(2) 0.98571(9) 0.0314(9) Uani 0.727(9) 1 d P A 1
O9B O 0.8719(14) 0.4202(11) 0.4177(9) 0.037(6) Uani 0.102(5) 1 d P F 2
O10B O 0.7396(14) 0.3205(13) 0.4833(8) 0.040(6) Uani 0.102(5) 1 d P F 2
O13B O 1.038(2) 0.2073(17) 0.9049(10) 0.061(7) Uani 0.273(9) 1 d P A 2
O14B O 0.8543(6) 0.2917(10) 0.9771(4) 0.065(5) Uani 0.273(9) 1 d P A 2

loop_
_atom_site_aniso_label
_atom_site_aniso_U_11
_atom_site_aniso_U_22
_atom_site_aniso_U_33
_atom_site_aniso_U_23
_atom_site_aniso_U_13
_atom_site_aniso_U_12
Mn1 0.01477(16) 0.01503(14) 0.01728(16) 0.00354(12) 0.00067(12) 0.00142(12)
C1 0.0169(10) 0.0155(9) 0.0194(10) -0.0020(8) 0.0043(8) 0.0020(8)
C2 0.0235(12) 0.0105(9) 0.0168(10) 0.0007(7) 0.0044(8) 0.0005(8)
C3 0.0175(11) 0.0173(9) 0.0187(10) -0.0016(8) -0.0023(8) 0.0028(8)
C4 0.0156(10) 0.0211(10) 0.0215(11) 0.0085(9) 0.0015(8) 0.0028(8)
C5 0.0162(11) 0.0229(10) 0.0224(11) 0.0096(9) -0.0008(8) 0.0027(8)
C7 0.0193(11) 0.0156(9) 0.0198(10) 0.0049(8) 0.0003(8) -0.0001(8)
C8 0.0190(11) 0.0172(9) 0.0202(11) 0.0040(8) 0.0005(8) 0.0007(8)
C9 0.0275(12) 0.0224(10) 0.0266(12) 0.0041(9) 0.0012(9) 0.0094(9)
C10 0.0374(14) 0.0285(11) 0.0238(12) 0.0057(9) -0.0061(10) 0.0128(10)
C11 0.0371(14) 0.0250(11) 0.0183(11) 0.0015(9) -0.0039(10) 0.0081(10)
C12 0.0256(12) 0.0168(9) 0.0184(10) 0.0023(8) 0.0007(9) 0.0028(9)
C13 0.0173(11) 0.0233(10) 0.0243(11) 0.0053(9) 0.0019(9) 0.0070(9)
C14 0.0237(12) 0.0339(12) 0.0229(11) 0.0096(9) 0.0067(9) 0.0106(10)
C15 0.0246(12) 0.0336(12) 0.0230(12) -0.0003(9) 0.0003(9) 0.0122(10)
C16 0.0202(11) 0.0225(10) 0.0292(12) -0.0040(9) -0.0007(9) 0.0066(9)
C17 0.0156(11) 0.0217(10) 0.0255(11) 0.0026(9) 0.0022(9) 0.0054(8)
C18 0.0150(10) 0.0201(10) 0.0217(11) 0.0035(8) 0.0001(8) 0.0068(8)
C19 0.0273(12) 0.0212(10) 0.0141(10) -0.0007(8) -0.0039(9) 0.0065(9)
C20 0.0323(13) 0.0280(11) 0.0172(11) 0.0007(9) 0.0009(9) 0.0053(10)
C21 0.0334(14) 0.0374(13) 0.0208(11) -0.0003(10) 0.0018(10) 0.0106(11)
C22 0.0344(14) 0.0349(13) 0.0237(12) -0.0039(10) -0.0057(10) 0.0142(11)
C23 0.0382(14) 0.0191(10) 0.0269(12) -0.0012(9) -0.0094(10) 0.0082(10)
C24 0.0286(12) 0.0205(10) 0.0198(11) 0.0004(8) -0.0058(9) 0.0037(9)
C25 0.0515(17) 0.0322(13) 0.0307(13) 0.0063(10) 0.0126(12) 0.0030(12)
C26 0.0527(18) 0.0440(15) 0.0391(15) -0.0054(12) 0.0002(13) 0.0272(14)
C27 0.0276(13) 0.0200(10) 0.0338(13) 0.0047(9) -0.0037(10) 0.0024(9)
C28 0.0226(12) 0.0251(11) 0.0315(12) 0.0093(9) 0.0043(9) 0.0004(9)
C29 0.0504(17) 0.0496(15) 0.0272(13) -0.0041(11) 0.0011(12) 0.0175(13)
C30 0.0297(13) 0.0227(11) 0.0348(13) 0.0028(10) 0.0058(10) -0.0017(10)
C31 0.0149(10) 0.0174(9) 0.0225(11) 0.0052(8) 0.0001(8) 0.0005(8)
C32 0.0150(10) 0.0158(9) 0.0245(11) 0.0024(8) 0.0009(8) -0.0011(8)
C33 0.0212(11) 0.0186(10) 0.0305(12) 0.0013(9) -0.0011(9) 0.0059(9)
C34 0.0244(12) 0.0262(11) 0.0309(12) 0.0043(9) -0.0070(10) 0.0075(9)
C35 0.0249(12) 0.0261(11) 0.0240(11) 0.0006(9) -0.0041(9) 0.0042(9)
C36 0.0179(11) 0.0185(10) 0.0245(11) 0.0029(8) 0.0007(9) 0.0014(8)
C37 0.0195(11) 0.0134(9) 0.0230(11) 0.0019(8) -0.0009(8) 0.0059(8)
C38 0.0183(11) 0.0133(9) 0.0262(11) 0.0034(8) 0.0002(9) 0.0052(8)
C39 0.0205(11) 0.0170(10) 0.0285(12) 0.0014(9) -0.0039(9) 0.0025(8)
C40 0.0281(12) 0.0223(10) 0.0233(11) 0.0014(9) -0.0004(9) 0.0078(9)
C41 0.0257(12) 0.0227(10) 0.0254(11) 0.0060(9) 0.0068(9) 0.0078(9)
C42 0.0199(11) 0.0168(9) 0.0277(12) 0.0041(8) 0.0011(9) 0.0060(8)
C43 0.0239(12) 0.0222(10) 0.0174(10) 0.0000(8) -0.0020(9) 0.0070(9)
C44 0.0269(12) 0.0235(11) 0.0214(11) -0.0012(9) -0.0024(9) 0.0046(9)
C45 0.0371(14) 0.0211(11) 0.0250(12) -0.0022(9) -0.0011(10) 0.0040(10)
C46 0.0405(14) 0.0284(11) 0.0199(11) 0.0010(9) 0.0032(10) 0.0141(11)
C47 0.0306(13) 0.0368(13) 0.0206(11) 0.0015(10) 0.0041(9) 0.0134(11)
C48 0.0269(12) 0.0271(11) 0.0163(10) 0.0013(8) 0.0005(9) 0.0073(9)
C49 0.0207(11) 0.0183(10) 0.0278(12) 0.0025(9) -0.0002(9) -0.0002(9)
C50 0.0435(16) 0.0439(14) 0.0260(13) -0.0054(11) 0.0025(11) 0.0021(12)
C51 0.0232(12) 0.0230(11) 0.0391(14) 0.0026(10) 0.0068(10) 0.0017(9)
C52 0.0292(13) 0.0244(11) 0.0367(14) -0.0010(10) -0.0012(10) 0.0004(10)
C53 0.0554(18) 0.0330(13) 0.0374(15) 0.0020(11) 0.0110(13) 0.0201(12)
C54 0.0241(12) 0.0327(12) 0.0253(12) 0.0050(9) 0.0044(9) 0.0033(10)
C55 0.0153(10) 0.0196(10) 0.0209(10) 0.0068(8) 0.0016(8) -0.0004(8)
C56 0.0172(11) 0.0221(10) 0.0207(11) 0.0057(8) 0.0011(8) 0.0017(8)
C57 0.0227(12) 0.0281(11) 0.0200(11) 0.0063(9) 0.0038(9) 0.0019(9)
C58 0.0219(12) 0.0285(11) 0.0271(12) 0.0078(9) 0.0030(9) -0.0059(9)
C59 0.0238(12) 0.0231(11) 0.0241(11) 0.0032(9) -0.0008(9) -0.0040(9)
C60 0.0198(11) 0.0195(10) 0.0211(11) 0.0044(8) -0.0005(8) -0.0004(8)
C61 0.0192(11) 0.0149(9) 0.0222(11) 0.0004(8) 0.0001(8) -0.0057(8)
C62 0.0185(11) 0.0173(10) 0.0279(12) 0.0027(9) -0.0027(9) -0.0028(8)
C63 0.0196(11) 0.0176(10) 0.0330(12) -0.0024(9) -0.0016(9) 0.0025(9)
C64 0.0199(11) 0.0216(10) 0.0262(12) -0.0049(9) -0.0010(9) -0.0042(9)
C65 0.0236(12) 0.0220(10) 0.0211(11) 0.0019(8) -0.0030(9) -0.0029(9)
C66 0.0178(11) 0.0162(9) 0.0259(11) 0.0017(8) -0.0007(9) -0.0036(8)
C67 0.0203(11) 0.0243(10) 0.0170(10) 0.0028(8) 0.0075(8) 0.0002(9)
C68 0.0236(12) 0.0264(11) 0.0230(11) 0.0056(9) 0.0066(9) 0.0020(9)
C69 0.0354(14) 0.0224(11) 0.0343(13) 0.0050(10) 0.0124(11) 0.0048(10)
C70 0.0325(13) 0.0286(12) 0.0292(13) -0.0042(10) 0.0128(10) -0.0029(10)
C71 0.0270(12) 0.0371(13) 0.0189(11) -0.0016(9) 0.0027(9) -0.0012(10)
C72 0.0225(12) 0.0284(11) 0.0203(11) 0.0028(9) 0.0058(9) 0.0013(9)
C73 0.0302(13) 0.0324(12) 0.0329(13) 0.0083(10) -0.0024(10) 0.0062(10)
C74 0.0357(14) 0.0353(13) 0.0281(13) -0.0078(10) 0.0022(11) 0.0068(11)
C75 0.0262(12) 0.0215(10) 0.0257(12) 0.0037(9) 0.0014(9) 0.0033(9)
C76 0.0336(14) 0.0285(12) 0.0330(13) 0.0110(10) 0.0020(10) 0.0064(10)
C77 0.0533(18) 0.0362(14) 0.0433(16) -0.0124(12) 0.0138(13) -0.0029(13)
C78 0.0326(14) 0.0357(13) 0.0295(13) 0.0069(10) -0.0040(10) 0.0040(11)
C79 0.0279(13) 0.0174(10) 0.0378(13) 0.0039(9) 0.0019(10) 0.0029(9)
C80 0.0271(12) 0.0164(10) 0.0333(13) 0.0004(9) 0.0014(10) 0.0029(9)
C81 0.0264(12) 0.0265(11) 0.0332(13) 0.0014(10) 0.0070(10) 0.0077(10)
C82 0.0221(12) 0.0271(11) 0.0374(13) 0.0031(10) 0.0049(10) 0.0054(10)
C83 0.0229(12) 0.0254(11) 0.0371(13) 0.0033(10) 0.0053(10) -0.0034(9)
C84 0.0268(12) 0.0233(11) 0.0361(13) 0.0085(10) 0.0076(10) -0.0012(9)
C85 0.0343(14) 0.0260(12) 0.0569(17) 0.0158(11) 0.0144(12) 0.0102(11)
C86 0.0378(15) 0.0196(11) 0.0569(17) 0.0078(11) 0.0160(12) 0.0077(10)
C87 0.0266(12) 0.0282(11) 0.0330(13) 0.0044(10) 0.0080(10) 0.0102(10)
C88 0.0202(12) 0.0314(12) 0.0313(12) 0.0038(10) 0.0061(9) 0.0096(10)
C89 0.0213(12) 0.0257(11) 0.0351(13) 0.0011(10) 0.0061(10) -0.0034(9)
C90 0.0270(12) 0.0212(11) 0.0331(13) 0.0038(9) 0.0056(10) -0.0041(9)
C91 0.0353(15) 0.0423(14) 0.0419(15) 0.0088(12) 0.0082(12) 0.0025(12)
C92 0.055(2) 0.0423(15) 0.0366(15) 0.0051(12) 0.0108(13) 0.0215(14)
C94 0.0369(17) 0.0643(19) 0.0476(17) -0.0090(14) 0.0013(13) 0.0136(14)
C95 0.0482(18) 0.0538(17) 0.0508(18) -0.0001(14) 0.0117(14) 0.0117(14)
C96 0.0350(15) 0.0352(13) 0.0416(15) 0.0012(11) -0.0059(12) 0.0072(11)
C97 0.0427(16) 0.0325(13) 0.0369(14) 0.0063(11) 0.0015(12) 0.0058(11)
C98 0.082(2) 0.0633(19) 0.0332(16) 0.0005(14) 0.0038(15) 0.0372(18)
C99 0.0318(14) 0.0412(14) 0.0505(17) 0.0083(12) 0.0034(12) 0.0023(12)
C100 0.0411(16) 0.0448(15) 0.0377(15) 0.0118(12) 0.0080(12) 0.0028(12)
C101 0.0474(16) 0.0404(14) 0.0292(13) 0.0022(11) 0.0001(12) 0.0032(12)
C102 0.0468(17) 0.0293(12) 0.0409(15) 0.0021(11) -0.0066(12) -0.0046(12)
C103 0.0499(17) 0.0382(14) 0.0404(15) 0.0139(12) 0.0021(13) 0.0033(13)
C104 0.0412(17) 0.0515(16) 0.0369(15) 0.0055(12) 0.0034(12) 0.0167(13)
C105 0.0367(15) 0.0551(16) 0.0302(14) 0.0008(12) 0.0061(11) 0.0187(13)
C106 0.0370(16) 0.0487(17) 0.070(2) 0.0066(15) 0.0106(15) -0.0017(13)
C93A 0.028(2) 0.029(2) 0.034(2) 0.0014(17) 0.0078(15) 0.0039(18)
C93B 0.029(6) 0.064(10) 0.046(7) -0.016(7) 0.004(5) 0.012(7)
K1 0.0230(2) 0.0186(2) 0.0306(3) 0.00359(18) 0.0053(2) 0.00263(18)
N1 0.0221(9) 0.0174(8) 0.0176(9) 0.0014(7) -0.0001(7) 0.0052(7)
N2 0.0152(9) 0.0163(8) 0.0209(9) 0.0005(7) -0.0005(7) 0.0032(7)
N3 0.0228(10) 0.0181(8) 0.0200(9) 0.0011(7) 0.0041(7) -0.0026(7)
O1 0.0296(9) 0.0235(8) 0.0270(8) 0.0000(7) 0.0032(7) 0.0078(7)
O2 0.0299(9) 0.0228(8) 0.0273(8) -0.0039(7) 0.0005(7) 0.0055(7)
O3 0.0194(8) 0.0209(7) 0.0335(9) 0.0013(6) 0.0031(7) 0.0010(6)
O4 0.0241(8) 0.0179(7) 0.0298(8) 0.0020(6) 0.0029(6) 0.0039(6)
O5 0.0242(8) 0.0227(7) 0.0277(8) -0.0006(6) 0.0040(6) 0.0011(6)
O6 0.0223(8) 0.0204(7) 0.0350(9) 0.0027(6) 0.0032(7) 0.0006(6)
O7 0.0239(8) 0.0219(7) 0.0354(9) 0.0095(7) 0.0068(7) 0.0046(6)
O8 0.0242(8) 0.0235(7) 0.0357(9) 0.0051(7) 0.0089(7) 0.0040(6)
O11 0.0405(11) 0.0560(11) 0.0404(11) -0.0027(9) -0.0023(9) 0.0112(9)
O12 0.0518(12) 0.0316(9) 0.0365(10) -0.0012(8) 0.0045(8) 0.0101(8)
O15 0.0333(10) 0.0338(9) 0.0401(10) 0.0085(8) 0.0009(8) 0.0023(8)
O16 0.0443(11) 0.0315(9) 0.0337(10) 0.0055(7) -0.0066(8) -0.0057(8)
O9A 0.0444(13) 0.0404(12) 0.0264(13) 0.0049(10) -0.0005(9) 0.0011(9)
O10A 0.0369(12) 0.0398(12) 0.063(2) -0.0005(12) 0.0196(12) 0.0078(10)
O13A 0.039(2) 0.040(4) 0.043(3) -0.012(2) 0.023(2) -0.009(2)
O14A 0.0263(14) 0.044(2) 0.0259(13) 0.0048(11) 0.0035(10) 0.0105(13)
O9B 0.046(12) 0.023(9) 0.044(14) 0.001(9) 0.028(9) -0.005(8)
O10B 0.036(10) 0.053(12) 0.023(11) 0.014(9) -0.010(8) -0.015(9)
O13B 0.079(15) 0.032(5) 0.088(16) 0.014(9) 0.069(12) 0.012(7)
O14B 0.031(5) 0.107(12) 0.048(5) -0.024(6) 0.000(4) 0.009(5)

loop_
_atom_type_symbol
_atom_type_description
_atom_type_scat_dispersion_real
_atom_type_scat_dispersion_imag
_atom_type_scat_source
C C 0.0033 0.0016 'International Tables Vol C Tables 4.2.6.8 and 6.1.1.4'
H H 0.0000 0.0000 'International Tables Vol C Tables 4.2.6.8 and 6.1.1.4'
N N 0.0061 0.0033 'International Tables Vol C Tables 4.2.6.8 and 6.1.1.4'
O O 0.0106 0.0060 'International Tables Vol C Tables 4.2.6.8 and 6.1.1.4'
K K 0.2009 0.2494 'International Tables Vol C Tables 4.2.6.8 and 6.1.1.4'
Mn Mn 0.3368 0.7283 'International Tables Vol C Tables 4.2.6.8 and 6.1.1.4'

loop_
_geom_angle_atom_site_label_1
_geom_angle_atom_site_label_2
_geom_angle_atom_site_label_3
_geom_angle
_geom_angle_site_symmetry_1
_geom_angle_site_symmetry_3
_geom_angle_publ_flag
C4 Mn1 C5 175.34(9) . . ?
C4 Mn1 C2 92.91(9) . . ?
C5 Mn1 C2 91.74(9) . . ?
C4 Mn1 C1 90.18(9) . . ?
C5 Mn1 C1 86.90(9) . . ?
C2 Mn1 C1 123.22(9) . . ?
C4 Mn1 C3 88.13(9) . . ?
C5 Mn1 C3 91.02(9) . . ?
C2 Mn1 C3 106.11(9) . . ?
C1 Mn1 C3 130.65(9) . . ?
N1 C1 Mn1 176.34(19) . . ?
N2 C2 Mn1 177.78(18) . . ?
N3 C3 Mn1 174.14(17) . . ?
O1 C4 Mn1 178.88(17) . . ?
O2 C5 Mn1 178.49(17) . . ?
N1 C7 C12 119.68(18) . . ?
N1 C7 C8 120.10(18) . . ?
C12 C7 C8 120.12(18) . . ?
C9 C8 C7 118.68(19) . . ?
C9 C8 C18 119.83(19) . . ?
C7 C8 C18 121.49(17) . . ?
C10 C9 C8 121.6(2) . . ?
C10 C9 H9 119.2 . . ?
C8 C9 H9 119.2 . . ?
C11 C10 C9 118.92(19) . . ?
C11 C10 H10 120.5 . . ?
C9 C10 H10 120.5 . . ?
C10 C11 C12 122.0(2) . . ?
C10 C11 H11 119.0 . . ?
C12 C11 H11 119.0 . . ?
C11 C12 C7 118.63(19) . . ?
C11 C12 C19 118.46(18) . . ?
C7 C12 C19 122.91(17) . . ?
C14 C13 C18 119.43(19) . . ?
C14 C13 C28 119.6(2) . . ?
C18 C13 C28 120.92(19) . . ?
C13 C14 C15 122.2(2) . . ?
C13 C14 H14 118.9 . . ?
C15 C14 H14 118.9 . . ?
C16 C15 C14 117.7(2) . . ?
C16 C15 C29 121.3(2) . . ?
C14 C15 C29 120.9(2) . . ?
C15 C16 C17 122.2(2) . . ?
C15 C16 H16 118.9 . . ?
C17 C16 H16 118.9 . . ?
C16 C17 C18 119.0(2) . . ?
C16 C17 C30 119.42(19) . . ?
C18 C17 C30 121.53(19) . . ?
C13 C18 C17 119.28(19) . . ?
C13 C18 C8 120.35(18) . . ?
C17 C18 C8 120.34(19) . . ?
C20 C19 C24 119.5(2) . . ?
C20 C19 C12 120.14(19) . . ?
C24 C19 C12 120.2(2) . . ?
C21 C20 C19 119.5(2) . . ?
C21 C20 C25 118.8(2) . . ?
C19 C20 C25 121.7(2) . . ?
C20 C21 C22 121.9(2) . . ?
C20 C21 H21 119.0 . . ?
C22 C21 H21 119.0 . . ?
C23 C22 C21 117.8(2) . . ?
C23 C22 C26 121.7(2) . . ?
C21 C22 C26 120.5(3) . . ?
C22 C23 C24 122.4(2) . . ?
C22 C23 H23 118.8 . . ?
C24 C23 H23 118.8 . . ?
C23 C24 C19 118.8(2) . . ?
C23 C24 C27 119.82(19) . . ?
C19 C24 C27 121.3(2) . . ?
C20 C25 H25A 109.5 . . ?
C20 C25 H25B 109.5 . . ?
H25A C25 H25B 109.5 . . ?
C20 C25 H25C 109.5 . . ?
H25A C25 H25C 109.5 . . ?
H25B C25 H25C 109.5 . . ?
C22 C26 H26A 109.5 . . ?
C22 C26 H26B 109.5 . . ?
H26A C26 H26B 109.5 . . ?
C22 C26 H26C 109.5 . . ?
H26A C26 H26C 109.5 . . ?
H26B C26 H26C 109.5 . . ?
C24 C27 H27A 109.5 . . ?
C24 C27 H27B 109.5 . . ?
H27A C27 H27B 109.5 . . ?
C24 C27 H27C 109.5 . . ?
H27A C27 H27C 109.5 . . ?
H27B C27 H27C 109.5 . . ?
C13 C28 H28A 109.5 . . ?
C13 C28 H28B 109.5 . . ?
H28A C28 H28B 109.5 . . ?
C13 C28 H28C 109.5 . . ?
H28A C28 H28C 109.5 . . ?
H28B C28 H28C 109.5 . . ?
C15 C29 H29A 109.5 . . ?
C15 C29 H29B 109.5 . . ?
H29A C29 H29B 109.5 . . ?
C15 C29 H29C 109.5 . . ?
H29A C29 H29C 109.5 . . ?
H29B C29 H29C 109.5 . . ?
C17 C30 H30A 109.5 . . ?
C17 C30 H30B 109.5 . . ?
H30A C30 H30B 109.5 . . ?
C17 C30 H30C 109.5 . . ?
H30A C30 H30C 109.5 . . ?
H30B C30 H30C 109.5 . . ?
N2 C31 C32 119.49(18) . . ?
N2 C31 C36 120.04(18) . . ?
C32 C31 C36 120.40(18) . . ?
C33 C32 C31 118.80(19) . . ?
C33 C32 C37 119.38(18) . . ?
C31 C32 C37 121.81(17) . . ?
C34 C33 C32 121.3(2) . . ?
C34 C33 H33 119.4 . . ?
C32 C33 H33 119.4 . . ?
C35 C34 C33 119.38(19) . . ?
C35 C34 H34 120.3 . . ?
C33 C34 H34 120.3 . . ?
C34 C35 C36 121.7(2) . . ?
C34 C35 H35 119.2 . . ?
C36 C35 H35 119.2 . . ?
C35 C36 C31 118.40(19) . . ?
C35 C36 C43 119.86(18) . . ?
C31 C36 C43 121.73(18) . . ?
C42 C37 C38 119.98(19) . . ?
C42 C37 C32 119.46(18) . . ?
C38 C37 C32 120.53(19) . . ?
C39 C38 C37 118.7(2) . . ?
C39 C38 C49 119.85(18) . . ?
C37 C38 C49 121.50(18) . . ?
C40 C39 C38 122.0(2) . . ?
C40 C39 H39 119.0 . . ?
C38 C39 H39 119.0 . . ?
C39 C40 C41 118.3(2) . . ?
C39 C40 C50 121.3(2) . . ?
C41 C40 C50 120.5(2) . . ?
C42 C41 C40 121.7(2) . . ?
C42 C41 H41 119.1 . . ?
C40 C41 H41 119.1 . . ?
C41 C42 C37 119.32(19) . . ?
C41 C42 C51 119.7(2) . . ?
C37 C42 C51 120.90(19) . . ?
C48 C43 C44 119.8(2) . . ?
C48 C43 C36 121.29(19) . . ?
C44 C43 C36 118.9(2) . . ?
C45 C44 C43 118.6(2) . . ?
C45 C44 C52 119.7(2) . . ?
C43 C44 C52 121.7(2) . . ?
C46 C45 C44 122.5(2) . . ?
C46 C45 H45 118.7 . . ?
C44 C45 H45 118.7 . . ?
C45 C46 C47 117.8(2) . . ?
C45 C46 C53 121.0(2) . . ?
C47 C46 C53 121.2(2) . . ?
C46 C47 C48 122.0(2) . . ?
C46 C47 H47 119.0 . . ?
C48 C47 H47 119.0 . . ?
C47 C48 C43 119.3(2) . . ?
C47 C48 C54 119.0(2) . . ?
C43 C48 C54 121.72(19) . . ?
C38 C49 H49A 109.5 . . ?
C38 C49 H49B 109.5 . . ?
H49A C49 H49B 109.5 . . ?
C38 C49 H49C 109.5 . . ?
H49A C49 H49C 109.5 . . ?
H49B C49 H49C 109.5 . . ?
C40 C50 H50A 109.5 . . ?
C40 C50 H50B 109.5 . . ?
H50A C50 H50B 109.5 . . ?
C40 C50 H50C 109.5 . . ?
H50A C50 H50C 109.5 . . ?
H50B C50 H50C 109.5 . . ?
C42 C51 H51A 109.5 . . ?
C42 C51 H51B 109.5 . . ?
H51A C51 H51B 109.5 . . ?
C42 C51 H51C 109.5 . . ?
H51A C51 H51C 109.5 . . ?
H51B C51 H51C 109.5 . . ?
C44 C52 H52A 109.5 . . ?
C44 C52 H52B 109.5 . . ?
H52A C52 H52B 109.5 . . ?
C44 C52 H52C 109.5 . . ?
H52A C52 H52C 109.5 . . ?
H52B C52 H52C 109.5 . . ?
C46 C53 H53A 109.5 . . ?
C46 C53 H53B 109.5 . . ?
H53A C53 H53B 109.5 . . ?
C46 C53 H53C 109.5 . . ?
H53A C53 H53C 109.5 . . ?
H53B C53 H53C 109.5 . . ?
C48 C54 H54A 109.5 . . ?
C48 C54 H54B 109.5 . . ?
H54A C54 H54B 109.5 . . ?
C48 C54 H54C 109.5 . . ?
H54A C54 H54C 109.5 . . ?
H54B C54 H54C 109.5 . . ?
N3 C55 C56 120.38(17) . . ?
N3 C55 C60 119.16(19) . . ?
C56 C55 C60 120.44(19) . . ?
C57 C56 C55 118.43(18) . . ?
C57 C56 C67 119.36(19) . . ?
C55 C56 C67 122.21(18) . . ?
C58 C57 C56 121.9(2) . . ?
C58 C57 H57 119.0 . . ?
C56 C57 H57 119.0 . . ?
C59 C58 C57 119.0(2) . . ?
C59 C58 H58 120.5 . . ?
C57 C58 H58 120.5 . . ?
C58 C59 C60 121.81(19) . . ?
C58 C59 H59 119.1 . . ?
C60 C59 H59 119.1 . . ?
C59 C60 C55 118.4(2) . . ?
C59 C60 C61 119.97(18) . . ?
C55 C60 C61 121.59(18) . . ?
C62 C61 C66 119.7(2) . . ?
C62 C61 C60 119.35(18) . . ?
C66 C61 C60 120.95(19) . . ?
C63 C62 C61 119.23(19) . . ?
C63 C62 C73 119.5(2) . . ?
C61 C62 C73 121.3(2) . . ?
C64 C63 C62 122.0(2) . . ?
C64 C63 H63 119.0 . . ?
C62 C63 H63 119.0 . . ?
C65 C64 C63 117.7(2) . . ?
C65 C64 C74 120.7(2) . . ?
C63 C64 C74 121.6(2) . . ?
C64 C65 C66 122.44(19) . . ?
C64 C65 H65 118.8 . . ?
C66 C65 H65 118.8 . . ?
C65 C66 C61 118.91(19) . . ?
C65 C66 C75 120.08(18) . . ?
C61 C66 C75 121.01(19) . . ?
C72 C67 C68 119.37(19) . . ?
C72 C67 C56 120.11(18) . . ?
C68 C67 C56 120.44(18) . . ?
C69 C68 C67 119.3(2) . . ?
C69 C68 C76 119.8(2) . . ?
C67 C68 C76 120.90(19) . . ?
C70 C69 C68 121.9(2) . . ?
C70 C69 H69 119.1 . . ?
C68 C69 H69 119.1 . . ?
C71 C70 C69 118.3(2) . . ?
C71 C70 C77 120.4(2) . . ?
C69 C70 C77 121.3(2) . . ?
C70 C71 C72 121.7(2) . . ?
C70 C71 H71 119.1 . . ?
C72 C71 H71 119.1 . . ?
C71 C72 C67 119.4(2) . . ?
C71 C72 C78 118.76(19) . . ?
C67 C72 C78 121.79(19) . . ?
C62 C73 H73A 109.5 . . ?
C62 C73 H73B 109.5 . . ?
H73A C73 H73B 109.5 . . ?
C62 C73 H73C 109.5 . . ?
H73A C73 H73C 109.5 . . ?
H73B C73 H73C 109.5 . . ?
C64 C74 H74A 109.5 . . ?
C64 C74 H74B 109.5 . . ?
H74A C74 H74B 109.5 . . ?
C64 C74 H74C 109.5 . . ?
H74A C74 H74C 109.5 . . ?
H74B C74 H74C 109.5 . . ?
C66 C75 H75A 109.5 . . ?
C66 C75 H75B 109.5 . . ?
H75A C75 H75B 109.5 . . ?
C66 C75 H75C 109.5 . . ?
H75A C75 H75C 109.5 . . ?
H75B C75 H75C 109.5 . . ?
C68 C76 H76A 109.5 . . ?
C68 C76 H76B 109.5 . . ?
H76A C76 H76B 109.5 . . ?
C68 C76 H76C 109.5 . . ?
H76A C76 H76C 109.5 . . ?
H76B C76 H76C 109.5 . . ?
C70 C77 H77A 109.5 . . ?
C70 C77 H77B 109.5 . . ?
H77A C77 H77B 109.5 . . ?
C70 C77 H77C 109.5 . . ?
H77A C77 H77C 109.5 . . ?
H77B C77 H77C 109.5 . . ?
C72 C78 H78A 109.5 . . ?
C72 C78 H78B 109.5 . . ?
H78A C78 H78B 109.5 . . ?
C72 C78 H78C 109.5 . . ?
H78A C78 H78C 109.5 . . ?
H78B C78 H78C 109.5 . . ?
O4 C79 C80 109.68(17) . . ?
O4 C79 H79A 109.7 . . ?
C80 C79 H79A 109.7 . . ?
O4 C79 H79B 109.7 . . ?
C80 C79 H79B 109.7 . . ?
H79A C79 H79B 108.2 . . ?
O5 C80 C79 108.59(17) . . ?
O5 C80 H80A 110.0 . . ?
C79 C80 H80A 110.0 . . ?
O5 C80 H80B 110.0 . . ?
C79 C80 H80B 110.0 . . ?
H80A C80 H80B 108.4 . . ?
O5 C81 C82 108.45(19) . . ?
O5 C81 H81A 110.0 . . ?
C82 C81 H81A 110.0 . . ?
O5 C81 H81B 110.0 . . ?
C82 C81 H81B 110.0 . . ?
H81A C81 H81B 108.4 . . ?
O6 C82 C81 109.30(18) . . ?
O6 C82 H82A 109.8 . . ?
C81 C82 H82A 109.8 . . ?
O6 C82 H82B 109.8 . . ?
C81 C82 H82B 109.8 . . ?
H82A C82 H82B 108.3 . . ?
O6 C83 C84 108.99(18) . . ?
O6 C83 H83A 109.9 . . ?
C84 C83 H83A 109.9 . . ?
O6 C83 H83B 109.9 . . ?
C84 C83 H83B 109.9 . . ?
H83A C83 H83B 108.3 . . ?
O7 C84 C83 108.75(18) . . ?
O7 C84 H84A 109.9 . . ?
C83 C84 H84A 109.9 . . ?
O7 C84 H84B 109.9 . . ?
C83 C84 H84B 109.9 . . ?
H84A C84 H84B 108.3 . . ?
O7 C85 C86 108.96(19) . . ?
O7 C85 H85A 109.9 . . ?
C86 C85 H85A 109.9 . . ?
O7 C85 H85B 109.9 . . ?
C86 C85 H85B 109.9 . . ?
H85A C85 H85B 108.3 . . ?
O8 C86 C85 109.1(2) . . ?
O8 C86 H86A 109.9 . . ?
C85 C86 H86A 109.9 . . ?
O8 C86 H86B 109.9 . . ?
C85 C86 H86B 109.9 . . ?
H86A C86 H86B 108.3 . . ?
O8 C87 C88 108.72(19) . . ?
O8 C87 H87A 109.9 . . ?
C88 C87 H87A 109.9 . . ?
O8 C87 H87B 109.9 . . ?
C88 C87 H87B 109.9 . . ?
H87A C87 H87B 108.3 . . ?
O3 C88 C87 108.49(18) . . ?
O3 C88 H88A 110.0 . . ?
C87 C88 H88A 110.0 . . ?
O3 C88 H88B 110.0 . . ?
C87 C88 H88B 110.0 . . ?
H88A C88 H88B 108.4 . . ?
O3 C89 C90 108.30(18) . . ?
O3 C89 H89A 110.0 . . ?
C90 C89 H89A 110.0 . . ?
O3 C89 H89B 110.0 . . ?
C90 C89 H89B 110.0 . . ?
H89A C89 H89B 108.4 . . ?
O4 C90 C89 109.10(18) . . ?
O4 C90 H90A 109.9 . . ?
C89 C90 H90A 109.9 . . ?
O4 C90 H90B 109.9 . . ?
C89 C90 H90B 109.9 . . ?
H90A C90 H90B 108.3 . . ?
O13A C91 O13B 18.4(11) . . ?
O13A C91 H91A 109.5 . . ?
O13B C91 H91A 112.7 . . ?
O13A C91 H91B 109.5 . . ?
O13B C91 H91B 91.8 . . ?
H91A C91 H91B 109.5 . . ?
O13A C91 H91C 109.5 . . ?
O13B C91 H91C 122.1 . . ?
H91A C91 H91C 109.5 . . ?
H91B C91 H91C 109.5 . . ?
O13A C91 H91D 106.4 . . ?
O13B C91 H91D 109.4 . . ?
H91A C91 H91D 3.3 . . ?
H91B C91 H91D 109.9 . . ?
H91C C91 H91D 112.1 . . ?
O13A C91 H91E 126.0 . . ?
O13B C91 H91E 109.4 . . ?
H91A C91 H91E 107.9 . . ?
H91B C91 H91E 19.3 . . ?
H91C C91 H91E 92.7 . . ?
H91D C91 H91E 109.5 . . ?
O13A C91 H91F 94.5 . . ?
O13B C91 H91F 109.6 . . ?
H91A C91 H91F 107.7 . . ?
H91B C91 H91F 124.8 . . ?
H91C C91 H91F 17.6 . . ?
H91D C91 H91F 109.5 . . ?
H91E C91 H91F 109.5 . . ?
C93B C92 O13B 126.0(15) . . ?
C93B C92 O13A 119.3(7) . . ?
O13B C92 O13A 20.0(11) . . ?
C93B C92 C93A 29.8(9) . . ?
O13B C92 C93A 104.1(12) . . ?
O13A C92 C93A 106.5(4) . . ?
C93B C92 H92A 80.7 . . ?
O13B C92 H92A 128.1 . . ?
O13A C92 H92A 110.4 . . ?
C93A C92 H92A 110.4 . . ?
C93B C92 H92B 122.1 . . ?
O13B C92 H92B 93.5 . . ?
O13A C92 H92B 110.4 . . ?
C93A C92 H92B 110.4 . . ?
H92A C92 H92B 108.6 . . ?
O14B C94 O14A 46.1(7) . . ?
O14B C94 H94A 77.5 . . ?
O14A C94 H94A 109.5 . . ?
O14B C94 H94B 90.7 . . ?
O14A C94 H94B 109.5 . . ?
H94A C94 H94B 109.5 . . ?
O14B C94 H94C 153.8 . . ?
O14A C94 H94C 109.5 . . ?
H94A C94 H94C 109.5 . . ?
H94B C94 H94C 109.5 . . ?
O14B C94 H94D 109.4 . . ?
O14A C94 H94D 103.1 . . ?
H94A C94 H94D 53.7 . . ?
H94B C94 H94D 147.1 . . ?
H94C C94 H94D 61.7 . . ?
O14B C94 H94E 109.7 . . ?
O14A C94 H94E 145.3 . . ?
H94A C94 H94E 81.7 . . ?
H94B C94 H94E 37.8 . . ?
H94C C94 H94E 96.4 . . ?
H94D C94 H94E 109.5 . . ?
O14B C94 H94F 109.3 . . ?
O14A C94 H94F 69.0 . . ?
H94A C94 H94F 162.9 . . ?
H94B C94 H94F 86.5 . . ?
H94C C94 H94F 57.6 . . ?
H94D C94 H94F 109.5 . . ?
H94E C94 H94F 109.5 . . ?
O11 C95 H95A 109.5 . . ?
O11 C95 H95B 109.5 . . ?
H95A C95 H95B 109.5 . . ?
O11 C95 H95C 109.5 . . ?
H95A C95 H95C 109.5 . . ?
H95B C95 H95C 109.5 . . ?
O11 C96 C97 109.3(2) . . ?
O11 C96 H96A 109.8 . . ?
C97 C96 H96A 109.8 . . ?
O11 C96 H96B 109.8 . . ?
C97 C96 H96B 109.8 . . ?
H96A C96 H96B 108.3 . . ?
O12 C97 C96 109.4(2) . . ?
O12 C97 H97A 109.8 . . ?
C96 C97 H97A 109.8 . . ?
O12 C97 H97B 109.8 . . ?
C96 C97 H97B 109.8 . . ?
H97A C97 H97B 108.2 . . ?
O12 C98 H98A 109.5 . . ?
O12 C98 H98B 109.5 . . ?
H98A C98 H98B 109.5 . . ?
O12 C98 H98C 109.5 . . ?
H98A C98 H98C 109.5 . . ?
H98B C98 H98C 109.5 . . ?
O15 C99 H99A 109.5 . . ?
O15 C99 H99B 109.5 . . ?
H99A C99 H99B 109.5 . . ?
O15 C99 H99C 109.5 . . ?
H99A C99 H99C 109.5 . . ?
H99B C99 H99C 109.5 . . ?
O15 C100 C101 114.2(2) . . ?
O15 C100 H10A 108.7 . . ?
C101 C100 H10A 108.7 . . ?
O15 C100 H10B 108.7 . . ?
C101 C100 H10B 108.7 . . ?
H10A C100 H10B 107.6 . . ?
O16 C101 C100 108.6(2) . . ?
O16 C101 H10C 110.0 . . ?
C100 C101 H10C 110.0 . . ?
O16 C101 H10D 110.0 . . ?
C100 C101 H10D 110.0 . . ?
H10C C101 H10D 108.3 . . ?
O16 C102 H10E 109.5 . . ?
O16 C102 H10F 109.5 . . ?
H10E C102 H10F 109.5 . . ?
O16 C102 H10G 109.5 . . ?
H10E C102 H10G 109.5 . . ?
H10F C102 H10G 109.5 . . ?
O9A C103 O9B 40.3(7) . . ?
O9A C103 H10H 109.5 . . ?
O9B C103 H10H 130.4 . . ?
O9A C103 H10I 109.5 . . ?
O9B C103 H10I 117.4 . . ?
H10H C103 H10I 109.5 . . ?
O9A C103 H10J 109.5 . . ?
O9B C103 H10J 69.8 . . ?
H10H C103 H10J 109.5 . . ?
H10I C103 H10J 109.5 . . ?
O9B C104 O9A 45.8(9) . . ?
O9B C104 C105 119.9(8) . . ?
O9A C104 C105 111.5(2) . . ?
O9B C104 H10K 64.1 . . ?
O9A C104 H10K 109.3 . . ?
C105 C104 H10K 109.3 . . ?
O9B C104 H10L 130.1 . . ?
O9A C104 H10L 109.3 . . ?
C105 C104 H10L 109.3 . . ?
H10K C104 H10L 108.0 . . ?
O10B C105 O10A 43.2(10) . . ?
O10B C105 C104 123.4(8) . . ?
O10A C105 C104 110.5(2) . . ?
O10B C105 H10M 66.4 . . ?
O10A C105 H10M 109.5 . . ?
C104 C105 H10M 109.5 . . ?
O10B C105 H10N 125.7 . . ?
O10A C105 H10N 109.5 . . ?
C104 C105 H10N 109.5 . . ?
H10M C105 H10N 108.1 . . ?
O10A C106 O10B 40.5(8) . . ?
O10A C106 H10O 109.5 . . ?
O10B C106 H10O 127.5 . . ?
O10A C106 H10P 109.5 . . ?
O10B C106 H10P 120.5 . . ?
H10O C106 H10P 109.5 . . ?
O10A C106 H10Q 109.5 . . ?
O10B C106 H10Q 69.1 . . ?
H10O C106 H10Q 109.5 . . ?
H10P C106 H10Q 109.5 . . ?
O14A C93A C92 111.1(3) . . ?
O14A C93A H93A 109.4 . . ?
C92 C93A H93A 109.4 . . ?
O14A C93A H93B 109.4 . . ?
C92 C93A H93B 109.4 . . ?
H93A C93A H93B 108.0 . . ?
C92 C93B O14B 112.6(10) . . ?
C92 C93B H93C 109.1 . . ?
O14B C93B H93C 109.1 . . ?
C92 C93B H93D 109.1 . . ?
O14B C93B H93D 109.1 . . ?
H93C C93B H93D 107.8 . . ?
O7 K1 O5 118.46(5) . . ?
O7 K1 O8 60.59(5) . . ?
O5 K1 O8 155.47(5) . . ?
O7 K1 O3 119.67(5) . . ?
O5 K1 O3 118.09(5) . . ?
O8 K1 O3 59.33(5) . . ?
O7 K1 O4 158.28(5) . . ?
O5 K1 O4 59.66(5) . . ?
O8 K1 O4 111.21(5) . . ?
O3 K1 O4 58.50(4) . . ?
O7 K1 O6 59.74(4) . . ?
O5 K1 O6 58.80(4) . . ?
O8 K1 O6 115.78(5) . . ?
O3 K1 O6 163.43(4) . . ?
O4 K1 O6 115.11(5) . . ?
C1 N1 C7 154.7(2) . . ?
C2 N2 C31 151.98(19) . . ?
C3 N3 C55 163.74(19) . . ?
C88 O3 C89 111.94(16) . . ?
C88 O3 K1 116.65(12) . . ?
C89 O3 K1 119.34(13) . . ?
C79 O4 C90 111.20(16) . . ?
C79 O4 K1 112.01(12) . . ?
C90 O4 K1 109.24(11) . . ?
C81 O5 C80 111.79(16) . . ?
C81 O5 K1 119.83(12) . . ?
C80 O5 K1 117.12(13) . . ?
C82 O6 C83 112.31(17) . . ?
C82 O6 K1 109.73(13) . . ?
C83 O6 K1 105.53(13) . . ?
C85 O7 C84 112.30(17) . . ?
C85 O7 K1 118.96(13) . . ?
C84 O7 K1 121.58(12) . . ?
C87 O8 C86 110.92(18) . . ?
C87 O8 K1 112.54(12) . . ?
C86 O8 K1 110.96(13) . . ?
C96 O11 C95 111.0(2) . . ?
C97 O12 C98 111.9(2) . . ?
C99 O15 C100 114.03(19) . . ?
C101 O16 C102 112.23(18) . . ?
C104 O9A C103 111.5(2) . . ?
C105 O10A C106 111.0(2) . . ?
C91 O13A C92 114.9(6) . . ?
C93A O14A C94 114.1(3) . . ?
C93A O14A H94F 136.4 . . ?
C94 O14A H94F 39.4 . . ?
C104 O9B C103 110.4(12) . . ?
C105 O10B C106 110.0(11) . . ?
C92 O13B C91 109.3(17) . . ?
C94 O14B C93B 107.0(8) . . ?

loop_
_geom_bond_atom_site_label_1
_geom_bond_atom_site_label_2
_geom_bond_distance
_geom_bond_site_symmetry_2
_geom_bond_publ_flag
Mn1 C4 1.826(2) . ?
Mn1 C5 1.830(2) . ?
Mn1 C2 1.834(2) . ?
Mn1 C1 1.841(2) . ?
Mn1 C3 1.845(2) . ?
C1 N1 1.206(3) . ?
C2 N2 1.199(3) . ?
C3 N3 1.194(3) . ?
C4 O1 1.159(2) . ?
C5 O2 1.156(2) . ?
C7 N1 1.388(2) . ?
C7 C12 1.411(3) . ?
C7 C8 1.411(3) . ?
C8 C9 1.398(3) . ?
C8 C18 1.491(3) . ?
C9 C10 1.386(3) . ?
C9 H9 0.9500 . ?
C10 C11 1.381(3) . ?
C10 H10 0.9500 . ?
C11 C12 1.394(3) . ?
C11 H11 0.9500 . ?
C12 C19 1.495(3) . ?
C13 C14 1.384(3) . ?
C13 C18 1.406(3) . ?
C13 C28 1.512(3) . ?
C14 C15 1.388(3) . ?
C14 H14 0.9500 . ?
C15 C16 1.386(3) . ?
C15 C29 1.506(3) . ?
C16 C17 1.392(3) . ?
C16 H16 0.9500 . ?
C17 C18 1.406(3) . ?
C17 C30 1.508(3) . ?
C19 C20 1.401(3) . ?
C19 C24 1.409(3) . ?
C20 C21 1.388(3) . ?
C20 C25 1.521(3) . ?
C21 C22 1.392(3) . ?
C21 H21 0.9500 . ?
C22 C23 1.382(4) . ?
C22 C26 1.509(3) . ?
C23 C24 1.395(3) . ?
C23 H23 0.9500 . ?
C24 C27 1.502(3) . ?
C25 H25A 0.9800 . ?
C25 H25B 0.9800 . ?
C25 H25C 0.9800 . ?
C26 H26A 0.9800 . ?
C26 H26B 0.9800 . ?
C26 H26C 0.9800 . ?
C27 H27A 0.9800 . ?
C27 H27B 0.9800 . ?
C27 H27C 0.9800 . ?
C28 H28A 0.9800 . ?
C28 H28B 0.9800 . ?
C28 H28C 0.9800 . ?
C29 H29A 0.9800 . ?
C29 H29B 0.9800 . ?
C29 H29C 0.9800 . ?
C30 H30A 0.9800 . ?
C30 H30B 0.9800 . ?
C30 H30C 0.9800 . ?
C31 N2 1.394(2) . ?
C31 C32 1.405(3) . ?
C31 C36 1.415(3) . ?
C32 C33 1.395(3) . ?
C32 C37 1.499(3) . ?
C33 C34 1.386(3) . ?
C33 H33 0.9500 . ?
C34 C35 1.382(3) . ?
C34 H34 0.9500 . ?
C35 C36 1.391(3) . ?
C35 H35 0.9500 . ?
C36 C43 1.490(3) . ?
C37 C42 1.400(3) . ?
C37 C38 1.410(3) . ?
C38 C39 1.394(3) . ?
C38 C49 1.507(3) . ?
C39 C40 1.386(3) . ?
C39 H39 0.9500 . ?
C40 C41 1.392(3) . ?
C40 C50 1.513(3) . ?
C41 C42 1.388(3) . ?
C41 H41 0.9500 . ?
C42 C51 1.509(3) . ?
C43 C48 1.404(3) . ?
C43 C44 1.413(3) . ?
C44 C45 1.394(3) . ?
C44 C52 1.508(3) . ?
C45 C46 1.388(3) . ?
C45 H45 0.9500 . ?
C46 C47 1.393(3) . ?
C46 C53 1.506(3) . ?
C47 C48 1.393(3) . ?
C47 H47 0.9500 . ?
C48 C54 1.508(3) . ?
C49 H49A 0.9800 . ?
C49 H49B 0.9800 . ?
C49 H49C 0.9800 . ?
C50 H50A 0.9800 . ?
C50 H50B 0.9800 . ?
C50 H50C 0.9800 . ?
C51 H51A 0.9800 . ?
C51 H51B 0.9800 . ?
C51 H51C 0.9800 . ?
C52 H52A 0.9800 . ?
C52 H52B 0.9800 . ?
C52 H52C 0.9800 . ?
C53 H53A 0.9800 . ?
C53 H53B 0.9800 . ?
C53 H53C 0.9800 . ?
C54 H54A 0.9800 . ?
C54 H54B 0.9800 . ?
C54 H54C 0.9800 . ?
C55 N3 1.378(3) . ?
C55 C56 1.407(3) . ?
C55 C60 1.417(3) . ?
C56 C57 1.390(3) . ?
C56 C67 1.499(3) . ?
C57 C58 1.388(3) . ?
C57 H57 0.9500 . ?
C58 C59 1.381(3) . ?
C58 H58 0.9500 . ?
C59 C60 1.391(3) . ?
C59 H59 0.9500 . ?
C60 C61 1.493(3) . ?
C61 C62 1.402(3) . ?
C61 C66 1.408(3) . ?
C62 C63 1.394(3) . ?
C62 C73 1.507(3) . ?
C63 C64 1.390(3) . ?
C63 H63 0.9500 . ?
C64 C65 1.389(3) . ?
C64 C74 1.502(3) . ?
C65 C66 1.389(3) . ?
C65 H65 0.9500 . ?
C66 C75 1.503(3) . ?
C67 C72 1.404(3) . ?
C67 C68 1.405(3) . ?
C68 C69 1.390(3) . ?
C68 C76 1.509(3) . ?
C69 C70 1.387(3) . ?
C69 H69 0.9500 . ?
C70 C71 1.385(3) . ?
C70 C77 1.515(3) . ?
C71 C72 1.392(3) . ?
C71 H71 0.9500 . ?
C72 C78 1.513(3) . ?
C73 H73A 0.9800 . ?
C73 H73B 0.9800 . ?
C73 H73C 0.9800 . ?
C74 H74A 0.9800 . ?
C74 H74B 0.9800 . ?
C74 H74C 0.9800 . ?
C75 H75A 0.9800 . ?
C75 H75B 0.9800 . ?
C75 H75C 0.9800 . ?
C76 H76A 0.9800 . ?
C76 H76B 0.9800 . ?
C76 H76C 0.9800 . ?
C77 H77A 0.9800 . ?
C77 H77B 0.9800 . ?
C77 H77C 0.9800 . ?
C78 H78A 0.9800 . ?
C78 H78B 0.9800 . ?
C78 H78C 0.9800 . ?
C79 O4 1.422(3) . ?
C79 C80 1.489(3) . ?
C79 H79A 0.9900 . ?
C79 H79B 0.9900 . ?
C80 O5 1.429(2) . ?
C80 H80A 0.9900 . ?
C80 H80B 0.9900 . ?
C81 O5 1.422(3) . ?
C81 C82 1.493(3) . ?
C81 H81A 0.9900 . ?
C81 H81B 0.9900 . ?
C82 O6 1.418(3) . ?
C82 H82A 0.9900 . ?
C82 H82B 0.9900 . ?
C83 O6 1.431(2) . ?
C83 C84 1.496(3) . ?
C83 H83A 0.9900 . ?
C83 H83B 0.9900 . ?
C84 O7 1.428(3) . ?
C84 H84A 0.9900 . ?
C84 H84B 0.9900 . ?
C85 O7 1.419(3) . ?
C85 C86 1.492(4) . ?
C85 H85A 0.9900 . ?
C85 H85B 0.9900 . ?
C86 O8 1.424(3) . ?
C86 H86A 0.9900 . ?
C86 H86B 0.9900 . ?
C87 O8 1.419(3) . ?
C87 C88 1.494(3) . ?
C87 H87A 0.9900 . ?
C87 H87B 0.9900 . ?
C88 O3 1.424(3) . ?
C88 H88A 0.9900 . ?
C88 H88B 0.9900 . ?
C89 O3 1.431(2) . ?
C89 C90 1.490(3) . ?
C89 H89A 0.9900 . ?
C89 H89B 0.9900 . ?
C90 O4 1.426(3) . ?
C90 H90A 0.9900 . ?
C90 H90B 0.9900 . ?
C91 O13A 1.383(10) . ?
C91 O13B 1.52(3) . ?
C91 H91A 0.9800 . ?
C91 H91B 0.9800 . ?
C91 H91C 0.9800 . ?
C91 H91D 0.9600 . ?
C91 H91E 0.9600 . ?
C91 H91F 0.9600 . ?
C92 C93B 1.207(12) . ?
C92 O13B 1.36(3) . ?
C92 O13A 1.407(11) . ?
C92 C93A 1.586(5) . ?
C92 H92A 0.9900 . ?
C92 H92B 0.9900 . ?
C94 O14B 1.261(8) . ?
C94 O14A 1.436(4) . ?
C94 H94A 0.9800 . ?
C94 H94B 0.9800 . ?
C94 H94C 0.9800 . ?
C94 H94D 0.9600 . ?
C94 H94E 0.9600 . ?
C94 H94F 0.9600 . ?
C95 O11 1.423(3) . ?
C95 H95A 0.9800 . ?
C95 H95B 0.9800 . ?
C95 H95C 0.9800 . ?
C96 O11 1.400(3) . ?
C96 C97 1.487(4) . ?
C96 H96A 0.9900 . ?
C96 H96B 0.9900 . ?
C97 O12 1.409(3) . ?
C97 H97A 0.9900 . ?
C97 H97B 0.9900 . ?
C98 O12 1.414(3) . ?
C98 H98A 0.9800 . ?
C98 H98B 0.9800 . ?
C98 H98C 0.9800 . ?
C99 O15 1.424(3) . ?
C99 H99A 0.9800 . ?
C99 H99B 0.9800 . ?
C99 H99C 0.9800 . ?
C100 O15 1.424(3) . ?
C100 C101 1.505(4) . ?
C100 H10A 0.9900 . ?
C100 H10B 0.9900 . ?
C101 O16 1.411(3) . ?
C101 H10C 0.9900 . ?
C101 H10D 0.9900 . ?
C102 O16 1.432(3) . ?
C102 H10E 0.9800 . ?
C102 H10F 0.9800 . ?
C102 H10G 0.9800 . ?
C103 O9A 1.421(3) . ?
C103 O9B 1.573(16) . ?
C103 H10H 0.9800 . ?
C103 H10I 0.9800 . ?
C103 H10J 0.9800 . ?
C104 O9B 1.255(18) . ?
C104 O9A 1.396(3) . ?
C104 C105 1.488(4) . ?
C104 H10K 0.9900 . ?
C104 H10L 0.9900 . ?
C105 O10B 1.356(16) . ?
C105 O10A 1.403(3) . ?
C105 H10M 0.9900 . ?
C105 H10N 0.9900 . ?
C106 O10A 1.434(4) . ?
C106 O10B 1.496(18) . ?
C106 H10O 0.9800 . ?
C106 H10P 0.9800 . ?
C106 H10Q 0.9800 . ?
C93A O14A 1.412(5) . ?
C93A H93A 0.9900 . ?
C93A H93B 0.9900 . ?
C93B O14B 1.368(14) . ?
C93B H93C 0.9900 . ?
C93B H93D 0.9900 . ?
K1 O7 2.7169(16) . ?
K1 O5 2.8110(17) . ?
K1 O8 2.8279(17) . ?
K1 O3 2.8493(18) . ?
K1 O4 2.8741(16) . ?
K1 O6 2.8933(18) . ?
O14A H94F 1.4126 . ?
